data_4347647
loop_
_publ_author_name
'Schlotthauer, Tina'
'Suchland, Benedikt'
'G\"orls, Helmar'
'Parada, Giovanny A.'
'Hammarstr\"om, Leif'
'Schubert, Ulrich S.'
'J\"ager, Michael'

_publ_section_title
;
 Aryl-Decorated Ru(II) Polypyridyl-type Photosensitizer Approaching NIR
 Emission with Microsecond Excited State Lifetimes.
;
_journal_issue 11
_journal_name_full 'Inorganic chemistry'
_journal_page_first 5405
_journal_page_last 5416
_journal_paper_doi 10.1021/acs.inorgchem.6b00420
_journal_volume 55
_journal_year 2016
_chemical_formula_moiety 'C49 H39 Br N6 Ru, 2(F6 P), 2(C H2 Cl2)'
_chemical_formula_sum 'C51 H43 Br Cl4 F12 N6 P2 Ru'
_chemical_formula_weight 1352.63
_space_group_IT_number 14
_space_group_name_Hall '-P 2yn'
_space_group_name_H-M_alt 'P 1 21/n 1'
_symmetry_cell_setting monoclinic
_symmetry_space_group_name_Hall '-P 2yn'
_symmetry_space_group_name_H-M 'P 1 21/n 1'
_atom_sites_solution_hydrogens geom
_atom_sites_solution_primary direct
_atom_sites_solution_secondary difmap
_audit_creation_method SHELXL-97
_cell_angle_alpha 90
_cell_angle_beta 98.160(1)
_cell_angle_gamma 90
_cell_formula_units_Z 4
_cell_length_a 11.5681(3)
_cell_length_b 22.8080(5)
_cell_length_c 20.9948(5)
_cell_measurement_temperature 133(2)
_cell_volume 5483.3(2)
_computing_cell_refinement DENZO
_computing_data_collection COLLECT
_computing_data_reduction DENZO
_computing_molecular_graphics SHELXTL/PC
_computing_publication_material SHELXL-97
_computing_structure_refinement 'SHELXL-97 (Sheldrick, 2008)'
_computing_structure_solution 'SHELXS-97 (Sheldrick, 2008)'
_diffrn_ambient_temperature 133(2)
_diffrn_measured_fraction_theta_full 0.968
_diffrn_measured_fraction_theta_max 0.968
_diffrn_measurement_device_type KappaCCD
_diffrn_measurement_method 'phi- + omega-scan'
_diffrn_radiation_monochromator graphite
_diffrn_radiation_source 'fine-focus sealed tube'
_diffrn_radiation_type MoK\a
_diffrn_radiation_wavelength 0.71073
_diffrn_reflns_av_R_equivalents 0.0337
_diffrn_reflns_av_sigmaI/netI 0.0416
_diffrn_reflns_limit_h_max 13
_diffrn_reflns_limit_h_min -14
_diffrn_reflns_limit_k_max 29
_diffrn_reflns_limit_k_min -27
_diffrn_reflns_limit_l_max 27
_diffrn_reflns_limit_l_min -27
_diffrn_reflns_number 25485
_diffrn_reflns_theta_full 27.47
_diffrn_reflns_theta_max 27.47
_diffrn_reflns_theta_min 2.04
_exptl_absorpt_coefficient_mu 1.351
_exptl_absorpt_correction_T_max 0.7456
_exptl_absorpt_correction_T_min 0.6465
_exptl_absorpt_correction_type multi-scan
_exptl_absorpt_process_details 'SADABS, Bruker-AXS, 2002'
_exptl_crystal_colour brown
_exptl_crystal_density_diffrn 1.639
_exptl_crystal_density_method 'not measured'
_exptl_crystal_description prism
_exptl_crystal_F_000 2704
_exptl_crystal_size_max 0.096
_exptl_crystal_size_mid 0.086
_exptl_crystal_size_min 0.066
_refine_diff_density_max 1.309
_refine_diff_density_min -0.900
_refine_diff_density_rms 0.114
_refine_ls_extinction_method none
_refine_ls_goodness_of_fit_ref 1.064
_refine_ls_hydrogen_treatment constr
_refine_ls_matrix_type full
_refine_ls_number_parameters 695
_refine_ls_number_reflns 12137
_refine_ls_number_restraints 0
_refine_ls_restrained_S_all 1.064
_refine_ls_R_factor_all 0.0841
_refine_ls_R_factor_gt 0.0644
_refine_ls_shift/su_max 0.009
_refine_ls_shift/su_mean 0.003
_refine_ls_structure_factor_coef Fsqd
_refine_ls_weighting_details 'calc w=1/[\s^2^(Fo^2^)+(0.0544P)^2^+28.5981P] where P=(Fo^2^+2Fc^2^)/3'
_refine_ls_weighting_scheme calc
_refine_ls_wR_factor_gt 0.1482
_refine_ls_wR_factor_ref 0.1627
_reflns_number_gt 9769
_reflns_number_total 12137
_reflns_threshold_expression >2sigma(I)
_cod_data_source_file ic6b00420_si_002.cif
_cod_data_source_block FO5060
_cod_original_sg_symbol_H-M 'P 21/n'
_cod_database_code 4347647

loop_
_symmetry_equiv_pos_as_xyz
'x, y, z'
'-x+1/2, y+1/2, -z+1/2'
'-x, -y, -z'
'x-1/2, -y-1/2, z-1/2'

loop_
_atom_site_label
_atom_site_type_symbol
_atom_site_fract_x
_atom_site_fract_y
_atom_site_fract_z
_atom_site_U_iso_or_equiv
_atom_site_adp_type
_atom_site_occupancy
_atom_site_symmetry_multiplicity
_atom_site_calc_flag
_atom_site_refinement_flags
_atom_site_disorder_assembly
_atom_site_disorder_group
Ru1 Ru 0.06946(3) 0.244406(16) 0.329502(16) 0.02139(10) Uani 1 1 d . . .
Br1 Br 0.05266(6) 0.62949(3) 0.01625(3) 0.04940(18) Uani 1 1 d . . .
N1 N 0.1641(3) 0.19431(16) 0.27250(18) 0.0239(8) Uani 1 1 d . . .
N2 N 0.0523(3) 0.30922(16) 0.26277(17) 0.0223(7) Uani 1 1 d . . .
N3 N -0.0263(3) 0.29399(17) 0.38682(17) 0.0231(8) Uani 1 1 d . . .
N4 N 0.2207(3) 0.27810(17) 0.37579(18) 0.0266(8) Uani 1 1 d . . .
N5 N 0.0858(3) 0.17915(18) 0.39778(18) 0.0260(8) Uani 1 1 d . . .
N6 N -0.0769(3) 0.20452(16) 0.28623(18) 0.0238(8) Uani 1 1 d . . .
C1 C 0.1603(4) 0.1365(2) 0.2742(2) 0.0266(9) Uani 1 1 d . . .
H1A H 0.0996 0.1184 0.2933 0.032 Uiso 1 1 calc R . .
C2 C 0.2412(4) 0.1002(2) 0.2492(2) 0.0289(10) Uani 1 1 d . . .
H2A H 0.2325 0.0588 0.2499 0.035 Uiso 1 1 calc R . .
C3 C 0.3317(4) 0.1244(2) 0.2241(2) 0.0280(10) Uani 1 1 d . . .
C4 C 0.3403(4) 0.1867(2) 0.2218(2) 0.0261(9) Uani 1 1 d . . .
C5 C 0.4367(4) 0.2157(2) 0.2007(2) 0.0296(10) Uani 1 1 d . . .
H5A H 0.4986 0.1934 0.1877 0.036 Uiso 1 1 calc R . .
C6 C 0.4408(4) 0.2757(2) 0.1992(3) 0.0330(11) Uani 1 1 d . . .
H6A H 0.5086 0.2949 0.1890 0.040 Uiso 1 1 calc R . .
C7 C 0.3454(4) 0.3085(2) 0.2127(2) 0.0308(10) Uani 1 1 d . . .
H7A H 0.3483 0.3500 0.2093 0.037 Uiso 1 1 calc R . .
C8 C 0.2463(4) 0.2827(2) 0.2310(2) 0.0249(9) Uani 1 1 d . . .
C9 C 0.2483(4) 0.2209(2) 0.2419(2) 0.0244(9) Uani 1 1 d . . .
C10 C 0.1389(4) 0.3194(2) 0.2259(2) 0.0239(9) Uani 1 1 d . . .
C11 C 0.1291(4) 0.3648(2) 0.1813(2) 0.0263(9) Uani 1 1 d . . .
H11A H 0.1880 0.3697 0.1544 0.032 Uiso 1 1 calc R . .
C12 C 0.0350(4) 0.4032(2) 0.1750(2) 0.0272(10) Uani 1 1 d . . .
C13 C -0.0531(4) 0.3911(2) 0.2113(2) 0.0250(9) Uani 1 1 d . . .
H13A H -0.1204 0.4154 0.2070 0.030 Uiso 1 1 calc R . .
C14 C -0.0451(4) 0.3440(2) 0.2541(2) 0.0235(9) Uani 1 1 d . . .
C15 C -0.1431(4) 0.33648(19) 0.2925(2) 0.0230(9) Uani 1 1 d . . .
C16 C -0.2529(4) 0.3539(2) 0.2641(2) 0.0260(9) Uani 1 1 d . . .
H16A H -0.2656 0.3617 0.2192 0.031 Uiso 1 1 calc R . .
C17 C -0.3463(4) 0.3604(2) 0.2998(2) 0.0281(10) Uani 1 1 d . . .
H17A H -0.4220 0.3703 0.2787 0.034 Uiso 1 1 calc R . .
C18 C -0.3276(4) 0.3526(2) 0.3650(2) 0.0296(10) Uani 1 1 d . . .
H18A H -0.3897 0.3594 0.3892 0.036 Uiso 1 1 calc R . .
C19 C -0.2174(4) 0.3345(2) 0.3971(2) 0.0250(9) Uani 1 1 d . . .
C20 C -0.1936(4) 0.3277(2) 0.4648(2) 0.0268(9) Uani 1 1 d . . .
C21 C -0.0868(4) 0.3064(2) 0.4908(2) 0.0287(10) Uani 1 1 d . . .
H21A H -0.0670 0.3037 0.5362 0.034 Uiso 1 1 calc R . .
C22 C -0.0069(4) 0.2887(2) 0.4509(2) 0.0291(10) Uani 1 1 d . . .
H22A H 0.0648 0.2719 0.4701 0.035 Uiso 1 1 calc R . .
C23 C -0.1275(4) 0.32133(19) 0.3595(2) 0.0221(9) Uani 1 1 d . . .
C24 C 0.4198(4) 0.0880(2) 0.1969(2) 0.0286(10) Uani 1 1 d . . .
C25 C 0.4233(5) 0.0893(3) 0.1309(3) 0.0418(13) Uani 1 1 d . . .
H25A H 0.3679 0.1123 0.1039 0.050 Uiso 1 1 calc R . .
C26 C 0.5064(6) 0.0576(3) 0.1041(3) 0.0481(15) Uani 1 1 d . . .
H26A H 0.5076 0.0588 0.0589 0.058 Uiso 1 1 calc R . .
C27 C 0.5877(5) 0.0243(2) 0.1430(3) 0.0450(15) Uani 1 1 d . . .
C28 C 0.5836(5) 0.0229(2) 0.2083(3) 0.0411(13) Uani 1 1 d . . .
H28A H 0.6395 0.0001 0.2352 0.049 Uiso 1 1 calc R . .
C29 C 0.5003(4) 0.0537(2) 0.2358(3) 0.0333(11) Uani 1 1 d . . .
H29A H 0.4982 0.0515 0.2808 0.040 Uiso 1 1 calc R . .
C30 C 0.6809(7) -0.0093(3) 0.1138(5) 0.072(2) Uani 1 1 d . . .
H30A H 0.7426 -0.0216 0.1481 0.108 Uiso 1 1 calc R . .
H30B H 0.7142 0.0159 0.0833 0.108 Uiso 1 1 calc R . .
H30C H 0.6458 -0.0440 0.0912 0.108 Uiso 1 1 calc R . .
C31 C 0.0346(4) 0.4565(2) 0.1345(2) 0.0288(10) Uani 1 1 d . . .
C32 C -0.0675(5) 0.4817(2) 0.1030(2) 0.0352(11) Uani 1 1 d . . .
H32A H -0.1405 0.4635 0.1056 0.042 Uiso 1 1 calc R . .
C33 C -0.0640(5) 0.5332(2) 0.0676(3) 0.0376(12) Uani 1 1 d . . .
H33A H -0.1337 0.5500 0.0458 0.045 Uiso 1 1 calc R . .
C34 C 0.0436(5) 0.5596(2) 0.0649(3) 0.0361(12) Uani 1 1 d . . .
C35 C 0.1448(5) 0.5358(2) 0.0953(3) 0.0378(12) Uani 1 1 d . . .
H35A H 0.2175 0.5545 0.0927 0.045 Uiso 1 1 calc R . .
C36 C 0.1411(5) 0.4846(2) 0.1299(2) 0.0349(11) Uani 1 1 d . . .
H36A H 0.2117 0.4680 0.1509 0.042 Uiso 1 1 calc R . .
C37 C -0.2817(4) 0.3455(2) 0.5071(2) 0.0292(10) Uani 1 1 d . . .
C38 C -0.3161(4) 0.3063(2) 0.5520(2) 0.0312(10) Uani 1 1 d . . .
H38A H -0.2848 0.2677 0.5554 0.037 Uiso 1 1 calc R . .
C39 C -0.3966(4) 0.3238(3) 0.5918(2) 0.0353(12) Uani 1 1 d . . .
H39A H -0.4207 0.2965 0.6215 0.042 Uiso 1 1 calc R . .
C40 C -0.4419(5) 0.3798(3) 0.5892(2) 0.0377(12) Uani 1 1 d . . .
C41 C -0.4048(5) 0.4193(3) 0.5453(3) 0.0390(12) Uani 1 1 d . . .
H41A H -0.4332 0.4584 0.5435 0.047 Uiso 1 1 calc R . .
C42 C -0.3275(5) 0.4022(2) 0.5045(2) 0.0345(11) Uani 1 1 d . . .
H42A H -0.3052 0.4293 0.4741 0.041 Uiso 1 1 calc R . .
C43 C -0.5318(5) 0.3981(3) 0.6307(3) 0.0511(16) Uani 1 1 d . . .
H43A H -0.5348 0.3689 0.6647 0.077 Uiso 1 1 calc R . .
H43B H -0.6085 0.4008 0.6043 0.077 Uiso 1 1 calc R . .
H43C H -0.5105 0.4363 0.6502 0.077 Uiso 1 1 calc R . .
C44 C 0.3048(4) 0.2896(2) 0.4070(2) 0.0318(11) Uani 1 1 d . . .
C45 C 0.4136(5) 0.3032(3) 0.4482(3) 0.0500(16) Uani 1 1 d . . .
H45A H 0.4084 0.2903 0.4922 0.075 Uiso 1 1 calc R . .
H45B H 0.4272 0.3456 0.4480 0.075 Uiso 1 1 calc R . .
H45C H 0.4783 0.2829 0.4322 0.075 Uiso 1 1 calc R . .
C46 C 0.0948(4) 0.1450(2) 0.4375(2) 0.0297(10) Uani 1 1 d . . .
C47 C 0.1050(5) 0.1011(2) 0.4892(2) 0.0380(12) Uani 1 1 d . . .
H47A H 0.1869 0.0978 0.5088 0.057 Uiso 1 1 calc R . .
H47B H 0.0777 0.0630 0.4713 0.057 Uiso 1 1 calc R . .
H47C H 0.0573 0.1131 0.5219 0.057 Uiso 1 1 calc R . .
C48 C -0.1513(4) 0.1763(2) 0.2628(2) 0.0292(10) Uani 1 1 d . . .
C49 C -0.2438(5) 0.1373(2) 0.2341(3) 0.0387(12) Uani 1 1 d . . .
H49A H -0.2586 0.1439 0.1875 0.058 Uiso 1 1 calc R . .
H49B H -0.3152 0.1453 0.2528 0.058 Uiso 1 1 calc R . .
H49C H -0.2200 0.0965 0.2427 0.058 Uiso 1 1 calc R . .
P1 P 0.23562(13) 0.23690(6) 0.59659(6) 0.0335(3) Uani 1 1 d . . .
F11 F 0.3682(3) 0.2526(2) 0.6176(2) 0.0688(12) Uani 1 1 d . . .
F12 F 0.2062(4) 0.30455(16) 0.58132(17) 0.0621(11) Uani 1 1 d . . .
F13 F 0.2624(3) 0.16914(15) 0.61101(14) 0.0444(8) Uani 1 1 d . . .
F14 F 0.1006(3) 0.22124(16) 0.57583(16) 0.0477(8) Uani 1 1 d . . .
F15 F 0.2560(3) 0.22751(17) 0.52351(15) 0.0495(9) Uani 1 1 d . . .
F16 F 0.2105(3) 0.24616(14) 0.66903(14) 0.0450(8) Uani 1 1 d . . .
P2 P 0.04488(12) 0.00765(6) 0.66576(7) 0.0349(3) Uani 1 1 d . . .
F21 F 0.0677(9) -0.0041(4) 0.7416(4) 0.067(2) Uiso 0.50 1 d P A 1
F22 F 0.0220(8) 0.0165(4) 0.5920(4) 0.059(2) Uiso 0.50 1 d P A 1
F23 F -0.0844(6) -0.0168(3) 0.6590(4) 0.0469(16) Uiso 0.50 1 d P A 1
F24 F 0.1778(8) 0.0280(4) 0.6722(5) 0.063(2) Uiso 0.50 1 d P A 1
F21A F -0.0047(14) 0.0052(7) 0.7309(7) 0.128(5) Uiso 0.50 1 d P A 2
F22A F 0.0921(9) 0.0088(4) 0.5981(5) 0.074(2) Uiso 0.50 1 d P A 2
F23A F -0.0766(13) 0.0005(7) 0.6216(8) 0.129(5) Uiso 0.50 1 d P A 2
F24A F 0.1672(11) 0.0178(5) 0.7045(6) 0.094(3) Uiso 0.50 1 d P A 2
F25 F 0.0136(5) 0.07385(19) 0.6709(3) 0.0993(19) Uani 1 1 d . A .
F26 F 0.0765(5) -0.06034(17) 0.6613(2) 0.0814(14) Uani 1 1 d . A .
Cl1A Cl 0.2041(2) 0.42817(10) 0.44735(11) 0.0847(7) Uani 1 1 d . . .
C1CL C 0.1855(7) 0.4346(3) 0.3630(4) 0.066(2) Uani 1 1 d . . .
H1CA H 0.1426 0.3999 0.3437 0.080 Uiso 1 1 calc R . .
H1CB H 0.1375 0.4698 0.3500 0.080 Uiso 1 1 calc R . .
Cl2A Cl 0.3185(2) 0.44044(9) 0.33280(11) 0.0750(6) Uani 1 1 d . . .
Cl1B Cl 0.2035(2) -0.14942(11) 0.49885(13) 0.0883(7) Uani 1 1 d . . .
Cl2B Cl 0.3439(2) -0.18848(10) 0.61841(12) 0.0840(7) Uani 1 1 d . . .
C2CL C 0.2138(8) -0.1582(5) 0.5809(4) 0.085(3) Uani 1 1 d . . .
H2CA H 0.1486 -0.1834 0.5901 0.102 Uiso 1 1 calc R . .
H2CB H 0.2035 -0.1194 0.6004 0.102 Uiso 1 1 calc R . .

loop_
_atom_site_aniso_label
_atom_site_aniso_U_11
_atom_site_aniso_U_22
_atom_site_aniso_U_33
_atom_site_aniso_U_23
_atom_site_aniso_U_13
_atom_site_aniso_U_12
Ru1 0.01885(17) 0.02694(19) 0.01839(16) -0.00048(13) 0.00273(12) -0.00156(14)
Br1 0.0675(4) 0.0332(3) 0.0515(4) 0.0111(2) 0.0223(3) 0.0057(3)
N1 0.0208(19) 0.0269(19) 0.0242(19) -0.0022(15) 0.0040(15) 0.0001(15)
N2 0.0226(19) 0.0235(18) 0.0209(17) -0.0008(14) 0.0027(15) -0.0028(14)
N3 0.0184(18) 0.030(2) 0.0207(18) -0.0020(15) 0.0040(14) -0.0026(15)
N4 0.027(2) 0.029(2) 0.0241(19) 0.0006(16) 0.0060(16) -0.0022(16)
N5 0.022(2) 0.033(2) 0.0231(19) -0.0023(16) 0.0032(15) -0.0025(16)
N6 0.0234(19) 0.0264(19) 0.0219(18) -0.0002(15) 0.0039(15) -0.0010(15)
C1 0.027(2) 0.030(2) 0.023(2) 0.0017(18) 0.0048(18) -0.0017(18)
C2 0.032(3) 0.028(2) 0.028(2) 0.0041(19) 0.0085(19) 0.0029(19)
C3 0.030(2) 0.033(3) 0.021(2) 0.0023(18) 0.0031(18) 0.0063(19)
C4 0.021(2) 0.031(2) 0.025(2) -0.0012(18) -0.0006(18) 0.0017(18)
C5 0.023(2) 0.038(3) 0.028(2) -0.001(2) 0.0067(19) 0.0029(19)
C6 0.022(2) 0.042(3) 0.037(3) -0.001(2) 0.010(2) -0.004(2)
C7 0.030(3) 0.030(2) 0.033(3) -0.003(2) 0.006(2) -0.0005(19)
C8 0.022(2) 0.031(2) 0.023(2) -0.0019(18) 0.0064(17) 0.0011(18)
C9 0.023(2) 0.030(2) 0.020(2) -0.0019(17) 0.0031(17) -0.0022(18)
C10 0.023(2) 0.027(2) 0.022(2) -0.0057(17) 0.0048(17) -0.0006(17)
C11 0.026(2) 0.029(2) 0.026(2) 0.0010(18) 0.0104(18) -0.0029(18)
C12 0.033(3) 0.027(2) 0.021(2) -0.0028(18) 0.0026(18) -0.0027(19)
C13 0.023(2) 0.027(2) 0.026(2) -0.0025(18) 0.0054(18) -0.0006(17)
C14 0.021(2) 0.029(2) 0.021(2) -0.0048(17) 0.0015(17) -0.0009(17)
C15 0.023(2) 0.025(2) 0.021(2) -0.0041(17) 0.0016(17) -0.0013(17)
C16 0.023(2) 0.032(2) 0.023(2) -0.0016(18) 0.0029(18) -0.0009(18)
C17 0.022(2) 0.033(2) 0.028(2) -0.0018(19) 0.0013(18) -0.0029(18)
C18 0.021(2) 0.035(3) 0.034(3) -0.001(2) 0.0087(19) -0.0009(19)
C19 0.022(2) 0.030(2) 0.025(2) -0.0042(18) 0.0077(18) -0.0067(18)
C20 0.027(2) 0.030(2) 0.024(2) -0.0054(18) 0.0062(18) -0.0049(18)
C21 0.031(3) 0.037(3) 0.018(2) 0.0003(18) 0.0047(18) -0.002(2)
C22 0.025(2) 0.038(3) 0.024(2) -0.0028(19) 0.0023(18) -0.0011(19)
C23 0.017(2) 0.027(2) 0.022(2) -0.0031(17) 0.0017(16) -0.0021(16)
C24 0.027(2) 0.028(2) 0.031(2) 0.0029(19) 0.0065(19) 0.0031(19)
C25 0.046(3) 0.046(3) 0.033(3) 0.004(2) 0.006(2) 0.018(3)
C26 0.057(4) 0.047(3) 0.044(3) -0.001(3) 0.021(3) 0.011(3)
C27 0.047(3) 0.022(2) 0.072(4) 0.000(3) 0.029(3) 0.003(2)
C28 0.032(3) 0.022(2) 0.070(4) 0.013(2) 0.010(3) 0.002(2)
C29 0.030(3) 0.031(3) 0.039(3) 0.012(2) 0.006(2) 0.001(2)
C30 0.069(5) 0.043(4) 0.115(7) 0.005(4) 0.050(5) 0.021(3)
C31 0.033(3) 0.028(2) 0.027(2) -0.0018(19) 0.0080(19) -0.0011(19)
C32 0.041(3) 0.033(3) 0.032(3) 0.002(2) 0.005(2) -0.002(2)
C33 0.041(3) 0.037(3) 0.033(3) 0.002(2) 0.003(2) 0.008(2)
C34 0.050(3) 0.026(2) 0.034(3) 0.001(2) 0.014(2) 0.002(2)
C35 0.040(3) 0.037(3) 0.038(3) 0.001(2) 0.011(2) -0.007(2)
C36 0.039(3) 0.036(3) 0.030(3) 0.001(2) 0.007(2) -0.002(2)
C37 0.020(2) 0.042(3) 0.025(2) -0.005(2) 0.0042(18) -0.0050(19)
C38 0.025(2) 0.046(3) 0.022(2) 0.001(2) 0.0016(18) -0.002(2)
C39 0.026(3) 0.057(3) 0.023(2) 0.002(2) 0.0036(19) -0.009(2)
C40 0.027(3) 0.061(4) 0.025(2) -0.009(2) 0.006(2) -0.003(2)
C41 0.034(3) 0.046(3) 0.038(3) -0.008(2) 0.012(2) 0.003(2)
C42 0.035(3) 0.039(3) 0.030(3) -0.002(2) 0.009(2) -0.008(2)
C43 0.037(3) 0.080(5) 0.039(3) -0.004(3) 0.016(3) 0.008(3)
C44 0.026(3) 0.041(3) 0.028(2) 0.001(2) 0.002(2) -0.008(2)
C45 0.034(3) 0.073(4) 0.040(3) 0.001(3) -0.006(2) -0.022(3)
C46 0.030(3) 0.034(3) 0.025(2) -0.004(2) 0.0043(19) -0.004(2)
C47 0.049(3) 0.035(3) 0.030(3) 0.006(2) 0.004(2) 0.000(2)
C48 0.027(2) 0.031(2) 0.030(2) 0.0047(19) 0.004(2) -0.003(2)
C49 0.032(3) 0.037(3) 0.044(3) 0.002(2) -0.003(2) -0.008(2)
P1 0.0376(7) 0.0400(7) 0.0223(6) 0.0016(5) 0.0020(5) -0.0049(6)
F11 0.041(2) 0.107(3) 0.056(2) 0.011(2) -0.0016(18) -0.025(2)
F12 0.102(3) 0.0390(19) 0.042(2) 0.0055(15) -0.001(2) -0.008(2)
F13 0.056(2) 0.0462(19) 0.0300(16) 0.0015(14) 0.0027(14) 0.0093(16)
F14 0.0353(18) 0.066(2) 0.0408(18) 0.0052(16) 0.0003(14) -0.0004(16)
F15 0.056(2) 0.065(2) 0.0291(16) 0.0030(15) 0.0144(15) 0.0010(17)
F16 0.063(2) 0.0455(19) 0.0265(15) -0.0025(13) 0.0074(15) -0.0035(16)
P2 0.0345(7) 0.0341(7) 0.0351(7) -0.0027(5) 0.0013(6) -0.0063(5)
F25 0.116(4) 0.050(3) 0.114(4) -0.027(3) -0.047(3) 0.032(3)
F26 0.106(4) 0.037(2) 0.095(3) -0.005(2) -0.009(3) 0.008(2)
Cl1A 0.120(2) 0.0693(13) 0.0677(13) -0.0093(10) 0.0231(13) 0.0089(12)
C1CL 0.073(5) 0.052(4) 0.071(5) -0.005(4) 0.001(4) 0.011(4)
Cl2A 0.0906(15) 0.0578(11) 0.0793(13) -0.0026(10) 0.0214(11) 0.0015(10)
Cl1B 0.0769(15) 0.0914(16) 0.0993(17) -0.0241(13) 0.0218(13) -0.0220(12)
Cl2B 0.0885(16) 0.0717(13) 0.1038(17) -0.0063(12) 0.0554(14) -0.0098(11)
C2CL 0.066(5) 0.117(8) 0.079(6) -0.009(5) 0.036(5) -0.031(5)

loop_
_atom_type_symbol
_atom_type_description
_atom_type_scat_dispersion_real
_atom_type_scat_dispersion_imag
_atom_type_scat_source
C C 0.0033 0.0016 'International Tables Vol C Tables 4.2.6.8 and 6.1.1.4'
H H 0.0000 0.0000 'International Tables Vol C Tables 4.2.6.8 and 6.1.1.4'
N N 0.0061 0.0033 'International Tables Vol C Tables 4.2.6.8 and 6.1.1.4'
F F 0.0171 0.0103 'International Tables Vol C Tables 4.2.6.8 and 6.1.1.4'
P P 0.1023 0.0942 'International Tables Vol C Tables 4.2.6.8 and 6.1.1.4'
Cl Cl 0.1484 0.1585 'International Tables Vol C Tables 4.2.6.8 and 6.1.1.4'
Br Br -0.2901 2.4595 'International Tables Vol C Tables 4.2.6.8 and 6.1.1.4'
Ru Ru -1.2594 0.8363 'International Tables Vol C Tables 4.2.6.8 and 6.1.1.4'

loop_
_geom_angle_atom_site_label_1
_geom_angle_atom_site_label_2
_geom_angle_atom_site_label_3
_geom_angle
N6 Ru1 N2 91.37(15)
N6 Ru1 N4 175.44(16)
N2 Ru1 N4 92.76(15)
N6 Ru1 N5 88.60(15)
N2 Ru1 N5 179.38(16)
N4 Ru1 N5 87.29(15)
N6 Ru1 N1 88.28(15)
N2 Ru1 N1 90.63(15)
N4 Ru1 N1 89.73(15)
N5 Ru1 N1 89.99(15)
N6 Ru1 N3 91.37(15)
N2 Ru1 N3 89.73(15)
N4 Ru1 N3 90.60(15)
N5 Ru1 N3 89.65(15)
N1 Ru1 N3 179.50(15)
C1 N1 C9 118.6(4)
C1 N1 Ru1 120.8(3)
C9 N1 Ru1 119.4(3)
C14 N2 C10 118.7(4)
C14 N2 Ru1 120.9(3)
C10 N2 Ru1 120.4(3)
C22 N3 C23 118.1(4)
C22 N3 Ru1 120.3(3)
C23 N3 Ru1 119.7(3)
C44 N4 Ru1 169.8(4)
C46 N5 Ru1 177.0(4)
C48 N6 Ru1 171.9(4)
N1 C1 C2 123.5(4)
N1 C1 H1A 118.3
C2 C1 H1A 118.3
C3 C2 C1 119.8(5)
C3 C2 H2A 120.1
C1 C2 H2A 120.1
C2 C3 C4 118.7(4)
C2 C3 C24 122.0(4)
C4 C3 C24 119.3(4)
C5 C4 C3 122.4(4)
C5 C4 C9 119.2(4)
C3 C4 C9 118.4(4)
C6 C5 C4 120.2(4)
C6 C5 H5A 119.9
C4 C5 H5A 119.9
C5 C6 C7 120.1(5)
C5 C6 H6A 120.0
C7 C6 H6A 120.0
C8 C7 C6 122.4(5)
C8 C7 H7A 118.8
C6 C7 H7A 118.8
C7 C8 C9 117.8(4)
C7 C8 C10 117.1(4)
C9 C8 C10 124.1(4)
N1 C9 C4 120.1(4)
N1 C9 C8 120.7(4)
C4 C9 C8 119.2(4)
N2 C10 C11 120.7(4)
N2 C10 C8 122.2(4)
C11 C10 C8 117.0(4)
C10 C11 C12 121.5(4)
C10 C11 H11A 119.3
C12 C11 H11A 119.3
C13 C12 C11 116.7(4)
C13 C12 C31 122.5(4)
C11 C12 C31 120.7(4)
C12 C13 C14 121.4(4)
C12 C13 H13A 119.3
C14 C13 H13A 119.3
N2 C14 C13 120.7(4)
N2 C14 C15 122.3(4)
C13 C14 C15 116.8(4)
C16 C15 C23 118.2(4)
C16 C15 C14 117.1(4)
C23 C15 C14 123.9(4)
C15 C16 C17 121.9(4)
C15 C16 H16A 119.1
C17 C16 H16A 119.1
C18 C17 C16 119.7(4)
C18 C17 H17A 120.2
C16 C17 H17A 120.2
C17 C18 C19 121.3(4)
C17 C18 H18A 119.4
C19 C18 H18A 119.4
C18 C19 C20 122.9(4)
C18 C19 C23 118.4(4)
C20 C19 C23 118.7(4)
C21 C20 C19 118.4(4)
C21 C20 C37 120.7(4)
C19 C20 C37 120.9(4)
C20 C21 C22 120.1(4)
C20 C21 H21A 119.9
C22 C21 H21A 119.9
N3 C22 C21 123.2(4)
N3 C22 H22A 118.4
C21 C22 H22A 118.4
N3 C23 C19 120.5(4)
N3 C23 C15 120.0(4)
C19 C23 C15 119.5(4)
C29 C24 C25 119.0(5)
C29 C24 C3 121.9(4)
C25 C24 C3 119.1(4)
C26 C25 C24 120.9(5)
C26 C25 H25A 119.6
C24 C25 H25A 119.6
C27 C26 C25 120.0(6)
C27 C26 H26A 120.0
C25 C26 H26A 120.0
C26 C27 C28 119.0(5)
C26 C27 C30 120.1(6)
C28 C27 C30 121.0(6)
C27 C28 C29 121.7(5)
C27 C28 H28A 119.1
C29 C28 H28A 119.1
C28 C29 C24 119.4(5)
C28 C29 H29A 120.3
C24 C29 H29A 120.3
C27 C30 H30A 109.5
C27 C30 H30B 109.5
H30A C30 H30B 109.5
C27 C30 H30C 109.5
H30A C30 H30C 109.5
H30B C30 H30C 109.5
C32 C31 C36 118.2(5)
C32 C31 C12 122.9(5)
C36 C31 C12 118.8(5)
C33 C32 C31 120.9(5)
C33 C32 H32A 119.5
C31 C32 H32A 119.5
C34 C33 C32 118.7(5)
C34 C33 H33A 120.6
C32 C33 H33A 120.6
C35 C34 C33 121.5(5)
C35 C34 Br1 118.3(4)
C33 C34 Br1 120.1(4)
C34 C35 C36 119.6(5)
C34 C35 H35A 120.2
C36 C35 H35A 120.2
C35 C36 C31 121.0(5)
C35 C36 H36A 119.5
C31 C36 H36A 119.5
C42 C37 C38 118.4(5)
C42 C37 C20 120.8(4)
C38 C37 C20 120.7(5)
C39 C38 C37 120.0(5)
C39 C38 H38A 120.0
C37 C38 H38A 120.0
C40 C39 C38 121.5(5)
C40 C39 H39A 119.2
C38 C39 H39A 119.2
C39 C40 C41 118.2(5)
C39 C40 C43 121.4(5)
C41 C40 C43 120.4(6)
C42 C41 C40 120.9(5)
C42 C41 H41A 119.5
C40 C41 H41A 119.5
C41 C42 C37 120.9(5)
C41 C42 H42A 119.6
C37 C42 H42A 119.6
C40 C43 H43A 109.5
C40 C43 H43B 109.5
H43A C43 H43B 109.5
C40 C43 H43C 109.5
H43A C43 H43C 109.5
H43B C43 H43C 109.5
N4 C44 C45 178.6(6)
C44 C45 H45A 109.5
C44 C45 H45B 109.5
H45A C45 H45B 109.5
C44 C45 H45C 109.5
H45A C45 H45C 109.5
H45B C45 H45C 109.5
N5 C46 C47 179.2(6)
C46 C47 H47A 109.5
C46 C47 H47B 109.5
H47A C47 H47B 109.5
C46 C47 H47C 109.5
H47A C47 H47C 109.5
H47B C47 H47C 109.5
N6 C48 C49 177.1(5)
C48 C49 H49A 109.5
C48 C49 H49B 109.5
H49A C49 H49B 109.5
C48 C49 H49C 109.5
H49A C49 H49C 109.5
H49B C49 H49C 109.5
F11 P1 F13 90.7(2)
F11 P1 F15 91.6(2)
F13 P1 F15 90.07(19)
F11 P1 F14 179.5(3)
F13 P1 F14 89.5(2)
F15 P1 F14 88.87(19)
F11 P1 F16 90.3(2)
F13 P1 F16 90.23(18)
F15 P1 F16 178.1(2)
F14 P1 F16 89.23(19)
F11 P1 F12 90.5(2)
F13 P1 F12 178.8(2)
F15 P1 F12 89.6(2)
F14 P1 F12 89.4(2)
F16 P1 F12 90.0(2)
F24A P2 F22 121.4(6)
F24A P2 F25 91.3(5)
F22 P2 F25 86.3(4)
F24A P2 F21A 88.1(8)
F22 P2 F21A 148.4(7)
F25 P2 F21A 81.7(6)
F24A P2 F23 151.9(6)
F22 P2 F23 86.0(4)
F25 P2 F23 97.0(3)
F21A P2 F23 66.8(6)
F24A P2 F23A 175.3(8)
F22 P2 F23A 54.1(6)
F25 P2 F23A 86.9(6)
F21A P2 F23A 96.0(8)
F23 P2 F23A 32.8(6)
F24A P2 F24 27.3(5)
F22 P2 F24 94.2(5)
F25 P2 F24 86.7(4)
F21A P2 F24 114.0(7)
F23 P2 F24 176.3(4)
F23A P2 F24 148.0(7)
F24A P2 F22A 93.6(6)
F22 P2 F22A 30.3(4)
F25 P2 F22A 99.1(4)
F21A P2 F22A 178.1(7)
F23 P2 F22A 111.4(5)
F23A P2 F22A 82.4(7)
F24 P2 F22A 67.8(5)
F24A P2 F26 88.6(5)
F22 P2 F26 94.3(4)
F25 P2 F26 179.3(3)
F21A P2 F26 97.6(6)
F23 P2 F26 82.7(3)
F23A P2 F26 93.3(6)
F24 P2 F26 93.5(4)
F22A P2 F26 81.6(4)
F24A P2 F21 59.4(6)
F22 P2 F21 177.8(5)
F25 P2 F21 95.7(4)
F21A P2 F21 31.7(6)
F23 P2 F21 92.9(5)
F23A P2 F21 125.1(7)
F24 P2 F21 86.7(5)
F22A P2 F21 149.5(5)
F26 P2 F21 83.6(4)
Cl2A C1CL Cl1A 112.5(4)
Cl2A C1CL H1CA 109.1
Cl1A C1CL H1CA 109.1
Cl2A C1CL H1CB 109.1
Cl1A C1CL H1CB 109.1
H1CA C1CL H1CB 107.8
Cl1B C2CL Cl2B 115.6(5)
Cl1B C2CL H2CA 108.4
Cl2B C2CL H2CA 108.4
Cl1B C2CL H2CB 108.4
Cl2B C2CL H2CB 108.4
H2CA C2CL H2CB 107.4

loop_
_geom_bond_atom_site_label_1
_geom_bond_atom_site_label_2
_geom_bond_distance
Ru1 N6 2.021(4)
Ru1 N2 2.027(4)
Ru1 N4 2.028(4)
Ru1 N5 2.056(4)
Ru1 N1 2.076(4)
Ru1 N3 2.081(4)
Br1 C34 1.905(5)
N1 C1 1.321(6)
N1 C9 1.382(6)
N2 C14 1.369(6)
N2 C10 1.370(6)
N3 C22 1.337(6)
N3 C23 1.378(6)
N4 C44 1.124(6)
N5 C46 1.136(6)
N6 C48 1.130(6)
C1 C2 1.406(7)
C1 H1A 0.9500
C2 C3 1.355(7)
C2 H2A 0.9500
C3 C4 1.426(7)
C3 C24 1.489(7)
C4 C5 1.421(7)
C4 C9 1.429(6)
C5 C6 1.368(7)
C5 H5A 0.9500
C6 C7 1.395(7)
C6 H6A 0.9500
C7 C8 1.390(7)
C7 H7A 0.9500
C8 C9 1.428(7)
C8 C10 1.489(6)
C10 C11 1.390(6)
C11 C12 1.389(7)
C11 H11A 0.9500
C12 C13 1.384(7)
C12 C31 1.482(7)
C13 C14 1.395(6)
C13 H13A 0.9500
C14 C15 1.493(6)
C15 C16 1.382(6)
C15 C23 1.433(6)
C16 C17 1.408(7)
C16 H16A 0.9500
C17 C18 1.366(7)
C17 H17A 0.9500
C18 C19 1.417(7)
C18 H18A 0.9500
C19 C20 1.415(6)
C19 C23 1.425(6)
C20 C21 1.368(7)
C20 C37 1.500(6)
C21 C22 1.393(7)
C21 H21A 0.9500
C22 H22A 0.9500
C24 C29 1.388(7)
C24 C25 1.393(7)
C25 C26 1.385(8)
C25 H25A 0.9500
C26 C27 1.382(9)
C26 H26A 0.9500
C27 C28 1.380(9)
C27 C30 1.521(8)
C28 C29 1.384(8)
C28 H28A 0.9500
C29 H29A 0.9500
C30 H30A 0.9800
C30 H30B 0.9800
C30 H30C 0.9800
C31 C32 1.393(7)
C31 C36 1.404(7)
C32 C33 1.393(7)
C32 H32A 0.9500
C33 C34 1.391(8)
C33 H33A 0.9500
C34 C35 1.364(8)
C35 C36 1.380(7)
C35 H35A 0.9500
C36 H36A 0.9500
C37 C42 1.396(7)
C37 C38 1.398(7)
C38 C39 1.394(7)
C38 H38A 0.9500
C39 C40 1.380(8)
C39 H39A 0.9500
C40 C41 1.398(8)
C40 C43 1.508(7)
C41 C42 1.379(7)
C41 H41A 0.9500
C42 H42A 0.9500
C43 H43A 0.9800
C43 H43B 0.9800
C43 H43C 0.9800
C44 C45 1.456(7)
C45 H45A 0.9800
C45 H45B 0.9800
C45 H45C 0.9800
C46 C47 1.468(7)
C47 H47A 0.9800
C47 H47B 0.9800
C47 H47C 0.9800
C48 C49 1.455(7)
C49 H49A 0.9800
C49 H49B 0.9800
C49 H49C 0.9800
P1 F11 1.576(4)
P1 F13 1.597(4)
P1 F15 1.599(3)
P1 F14 1.601(4)
P1 F16 1.602(3)
P1 F12 1.603(4)
P2 F24A 1.547(12)
P2 F22 1.547(8)
P2 F25 1.560(4)
P2 F21A 1.557(15)
P2 F23 1.583(7)
P2 F23A 1.578(15)
P2 F24 1.593(9)
P2 F22A 1.593(10)
P2 F26 1.599(4)
P2 F21 1.599(9)
Cl1A C1CL 1.760(8)
C1CL Cl2A 1.751(8)
C1CL H1CA 0.9900
C1CL H1CB 0.9900
Cl1B C2CL 1.721(9)
Cl2B C2CL 1.739(10)
C2CL H2CA 0.9900
C2CL H2CB 0.9900
